data_4064344
loop_
_publ_author_name
'Mercier, Lauren G.'
'Furukawa, Shunsuke'
'Piers, Warren E.'
'Wakamiya, Atsushi'
'Yamaguchi, Shigehiro'
'Parvez, Masood'
'Harrington, Ross W.'
'Clegg, William'

_publ_section_title
;
 Design, Synthesis, and Characterization of Functionalized Silepins: High
 Quantum Yield Blue Emitters
;
_journal_issue 6
_journal_name_full Organometallics
_journal_page_first 1719
_journal_paper_doi 10.1021/om2000597
_journal_volume 30
_journal_year 2011
_chemical_formula_moiety 'C32 H24 S4 Si'
_chemical_formula_sum 'C32 H24 S4 Si'
_chemical_formula_weight 564.84
_chemical_name_systematic
;
 ?
;
_space_group_IT_number 14
_symmetry_cell_setting monoclinic
_symmetry_space_group_name_Hall '-P 2yn'
_symmetry_space_group_name_H-M 'P 1 21/n 1'
_atom_sites_solution_hydrogens geom
_atom_sites_solution_primary direct
_atom_sites_solution_secondary difmap
_audit_creation_method SHELXL-97
_cell_angle_alpha 90.00
_cell_angle_beta 112.411(9)
_cell_angle_gamma 90.00
_cell_formula_units_Z 4
_cell_length_a 18.4395(12)
_cell_length_b 6.9038(4)
_cell_length_c 23.017(2)
_cell_measurement_reflns_used 4539
_cell_measurement_temperature 150(2)
_cell_measurement_theta_max 62.1933
_cell_measurement_theta_min 2.0746
_cell_volume 2708.8(4)
_computing_cell_refinement
;
'Wed Nov 10 08:40:34 2010'
;
_computing_data_collection
;
'Wed Nov 10 08:40:34 2010'
;
_computing_data_reduction
;
'Wed Nov 10 08:40:34 2010'
;
_computing_molecular_graphics 'Bruker SHELXTL'
_computing_publication_material 'Bruker SHELXTL and local programs'
_computing_structure_refinement 'Bruker SHELXTL'
_computing_structure_solution 'Bruker SHELXTL'
_diffrn_ambient_temperature 150(2)
_diffrn_detector_area_resol_mean 10.3968
_diffrn_measured_fraction_theta_full 0.975
_diffrn_measured_fraction_theta_max 0.975
_diffrn_measurement_device_type 'Xcalibur, Atlas, Gemini ultra'
_diffrn_measurement_method 'thick-slice \w scans'
_diffrn_radiation_monochromator 'mirror optics'
_diffrn_radiation_source 'sealed tube with Enhance Ultra optics'
_diffrn_radiation_type CuK\a
_diffrn_radiation_wavelength 1.54178
_diffrn_reflns_av_R_equivalents 0.0326
_diffrn_reflns_av_sigmaI/netI 0.0312
_diffrn_reflns_limit_h_max 21
_diffrn_reflns_limit_h_min -11
_diffrn_reflns_limit_k_max 7
_diffrn_reflns_limit_k_min -7
_diffrn_reflns_limit_l_max 25
_diffrn_reflns_limit_l_min -26
_diffrn_reflns_number 8324
_diffrn_reflns_theta_full 62.28
_diffrn_reflns_theta_max 62.28
_diffrn_reflns_theta_min 2.63
_exptl_absorpt_coefficient_mu 3.801
_exptl_absorpt_correction_T_max 0.9630
_exptl_absorpt_correction_T_min 0.6182
_exptl_absorpt_correction_type multi-scan
_exptl_absorpt_process_details
;
'Wed Nov 10 08:40:34 2010'
;
_exptl_crystal_colour yellow
_exptl_crystal_density_diffrn 1.385
_exptl_crystal_density_method 'not measured'
_exptl_crystal_description lath
_exptl_crystal_F_000 1176
_exptl_crystal_size_max 0.14
_exptl_crystal_size_mid 0.04
_exptl_crystal_size_min 0.01
_refine_diff_density_max 0.426
_refine_diff_density_min -0.434
_refine_diff_density_rms 0.070
_refine_ls_extinction_method none
_refine_ls_goodness_of_fit_ref 1.086
_refine_ls_hydrogen_treatment constr
_refine_ls_matrix_type full
_refine_ls_number_parameters 336
_refine_ls_number_reflns 4177
_refine_ls_number_restraints 0
_refine_ls_restrained_S_all 1.086
_refine_ls_R_factor_all 0.0549
_refine_ls_R_factor_gt 0.0456
_refine_ls_shift/su_max 0.001
_refine_ls_shift/su_mean 0.000
_refine_ls_structure_factor_coef Fsqd
_refine_ls_weighting_details 'calc w=1/[\s^2^(Fo^2^)+(0.0874P)^2^+1.4474P] where P=(Fo^2^+2Fc^2^)/3'
_refine_ls_weighting_scheme calc
_refine_ls_wR_factor_gt 0.1294
_refine_ls_wR_factor_ref 0.1391
_reflns_number_gt 3470
_reflns_number_total 4177
_reflns_threshold_expression I>2\s(I)
_cod_data_source_file om2000597_si_002.cif
_cod_data_source_block wp33
_cod_original_cell_volume 2708.8(3)
_cod_database_code 4064344

loop_
_symmetry_equiv_pos_as_xyz
'x, y, z'
'-x+1/2, y+1/2, -z+1/2'
'-x, -y, -z'
'x-1/2, -y-1/2, z-1/2'

loop_
_atom_site_label
_atom_site_type_symbol
_atom_site_fract_x
_atom_site_fract_y
_atom_site_fract_z
_atom_site_U_iso_or_equiv
_atom_site_adp_type
_atom_site_occupancy
_atom_site_symmetry_multiplicity
_atom_site_calc_flag
_atom_site_refinement_flags
Si1 Si 1.08784(4) -0.35559(12) 0.26104(4) 0.0265(2) Uani 1 1 d .
S1 S 0.78486(5) 0.46549(14) -0.09214(4) 0.0470(3) Uani 1 1 d .
C1 C 0.8470(2) 0.6208(5) -0.10808(16) 0.0432(8) Uani 1 1 d .
H1A H 0.8313 0.7413 -0.1290 0.052 Uiso 1 1 calc R
S2 S 0.91914(4) 0.02867(11) 0.03679(4) 0.0324(2) Uani 1 1 d .
C2 C 0.9208(2) 0.5520(5) -0.08740(16) 0.0427(8) Uani 1 1 d .
H2A H 0.9634 0.6183 -0.0921 0.051 Uiso 1 1 calc R
S3 S 1.10702(5) -0.07594(12) 0.55528(4) 0.0339(2) Uani 1 1 d .
C3 C 0.92770(19) 0.3700(5) -0.05788(16) 0.0396(8) Uani 1 1 d .
H3A H 0.9758 0.3007 -0.0409 0.048 Uiso 1 1 calc R
S4 S 1.20530(5) 0.44240(13) 0.66572(4) 0.0448(3) Uani 1 1 d .
C4 C 0.85904(18) 0.3020(5) -0.05583(14) 0.0321(7) Uani 1 1 d .
C5 C 0.84389(17) 0.1288(5) -0.02702(14) 0.0304(7) Uani 1 1 d .
C6 C 0.77653(17) 0.0262(5) -0.03919(15) 0.0349(7) Uani 1 1 d .
H6A H 0.7284 0.0574 -0.0725 0.042 Uiso 1 1 calc R
C7 C 0.78455(17) -0.1302(5) 0.00197(15) 0.0338(7) Uani 1 1 d .
H7A H 0.7425 -0.2140 -0.0008 0.041 Uiso 1 1 calc R
C8 C 0.85904(17) -0.1500(4) 0.04659(14) 0.0292(7) Uani 1 1 d .
C9 C 0.99127(16) -0.4033(4) 0.19554(14) 0.0266(6) Uani 1 1 d .
C10 C 0.96070(16) -0.2689(4) 0.14659(13) 0.0278(6) Uani 1 1 d .
H10A H 0.9897 -0.1542 0.1477 0.033 Uiso 1 1 calc R
C11 C 0.88933(16) -0.2965(4) 0.09623(13) 0.0275(6) Uani 1 1 d .
C12 C 0.84900(17) -0.4686(4) 0.09429(14) 0.0305(7) Uani 1 1 d .
H12A H 0.8013 -0.4934 0.0597 0.037 Uiso 1 1 calc R
C13 C 0.87724(17) -0.6027(5) 0.14158(14) 0.0321(7) Uani 1 1 d .
H13A H 0.8490 -0.7196 0.1390 0.038 Uiso 1 1 calc R
C14 C 0.94721(17) -0.5707(4) 0.19384(14) 0.0280(6) Uani 1 1 d .
C15 C 0.96751(17) -0.7137(4) 0.24488(14) 0.0300(7) Uani 1 1 d .
H15A H 0.9555 -0.8440 0.2314 0.036 Uiso 1 1 calc R
C17 C 1.08992(15) -0.2050(4) 0.37737(13) 0.0265(6) Uani 1 1 d .
H17A H 1.1152 -0.0963 0.3681 0.032 Uiso 1 1 calc R
C16 C 1.00031(17) -0.6902(4) 0.30750(14) 0.0307(7) Uani 1 1 d .
H16A H 1.0074 -0.8077 0.3305 0.037 Uiso 1 1 calc R
C18 C 1.06598(15) -0.3559(4) 0.33417(13) 0.0267(6) Uani 1 1 d .
C19 C 1.02744(16) -0.5167(4) 0.34738(14) 0.0285(7) Uani 1 1 d .
C21 C 1.03942(17) -0.3671(4) 0.44592(14) 0.0311(7) Uani 1 1 d .
H21A H 1.0292 -0.3713 0.4833 0.037 Uiso 1 1 calc R
C20 C 1.01576(18) -0.5189(5) 0.40404(14) 0.0315(7) Uani 1 1 d .
H20A H 0.9909 -0.6276 0.4138 0.038 Uiso 1 1 calc R
C22 C 1.07822(16) -0.2070(4) 0.43427(13) 0.0274(6) Uani 1 1 d .
C23 C 1.10730(16) -0.0498(4) 0.48039(13) 0.0264(6) Uani 1 1 d .
C24 C 1.13678(17) 0.1265(5) 0.47483(14) 0.0313(7) Uani 1 1 d .
H24A H 1.1425 0.1684 0.4375 0.038 Uiso 1 1 calc R
C25 C 1.15801(18) 0.2415(5) 0.52933(14) 0.0319(7) Uani 1 1 d .
H25A H 1.1795 0.3679 0.5324 0.038 Uiso 1 1 calc R
C26 C 1.14467(16) 0.1529(4) 0.57732(14) 0.0287(7) Uani 1 1 d .
C27 C 1.15626(17) 0.2276(5) 0.63939(14) 0.0299(7) Uani 1 1 d .
C28 C 1.12930(16) 0.1461(5) 0.68402(13) 0.0290(7) Uani 1 1 d .
H28A H 1.1008 0.0284 0.6788 0.035 Uiso 1 1 calc R
C29 C 1.15177(18) 0.2692(5) 0.73830(16) 0.0388(8) Uani 1 1 d .
H29A H 1.1397 0.2401 0.7740 0.047 Uiso 1 1 calc R
C30 C 1.19139(19) 0.4296(5) 0.73442(16) 0.0415(8) Uani 1 1 d .
H30A H 1.2095 0.5249 0.7665 0.050 Uiso 1 1 calc R
C31 C 1.12600(18) -0.1166(5) 0.24763(14) 0.0342(7) Uani 1 1 d .
H31A H 1.0883 -0.0147 0.2462 0.051 Uiso 1 1 calc R
H31B H 1.1334 -0.1195 0.2077 0.051 Uiso 1 1 calc R
H31C H 1.1763 -0.0899 0.2820 0.051 Uiso 1 1 calc R
C32 C 1.16279(18) -0.5442(5) 0.26821(16) 0.0400(8) Uani 1 1 d .
H32A H 1.1440 -0.6701 0.2763 0.060 Uiso 1 1 calc R
H32B H 1.2119 -0.5112 0.3030 0.060 Uiso 1 1 calc R
H32C H 1.1720 -0.5505 0.2290 0.060 Uiso 1 1 calc R

loop_
_atom_site_aniso_label
_atom_site_aniso_U_11
_atom_site_aniso_U_22
_atom_site_aniso_U_33
_atom_site_aniso_U_23
_atom_site_aniso_U_13
_atom_site_aniso_U_12
Si1 0.0183(4) 0.0315(5) 0.0276(4) -0.0004(3) 0.0064(3) -0.0023(3)
S1 0.0358(5) 0.0460(5) 0.0562(6) 0.0175(4) 0.0141(4) 0.0150(4)
C1 0.055(2) 0.0360(19) 0.0393(19) 0.0090(15) 0.0181(17) 0.0097(16)
S2 0.0222(4) 0.0347(4) 0.0343(4) 0.0061(3) 0.0041(3) -0.0005(3)
C2 0.045(2) 0.043(2) 0.0431(19) 0.0022(16) 0.0198(16) 0.0007(16)
S3 0.0375(4) 0.0342(4) 0.0304(4) -0.0018(3) 0.0134(3) -0.0079(3)
C3 0.0319(17) 0.0425(19) 0.0420(19) 0.0086(15) 0.0113(14) 0.0086(15)
S4 0.0445(5) 0.0457(5) 0.0461(5) -0.0119(4) 0.0193(4) -0.0111(4)
C4 0.0296(16) 0.0323(17) 0.0308(16) 0.0005(13) 0.0075(13) 0.0076(13)
C5 0.0249(15) 0.0330(17) 0.0289(15) -0.0024(13) 0.0052(12) 0.0074(13)
C6 0.0224(16) 0.0387(18) 0.0359(17) -0.0018(14) 0.0025(13) 0.0040(13)
C7 0.0217(15) 0.0353(17) 0.0368(17) -0.0031(14) 0.0027(13) -0.0030(13)
C8 0.0248(15) 0.0302(16) 0.0308(16) -0.0046(13) 0.0085(13) -0.0025(13)
C9 0.0211(14) 0.0291(16) 0.0300(15) -0.0022(13) 0.0103(12) -0.0011(12)
C10 0.0219(14) 0.0286(15) 0.0319(16) -0.0035(13) 0.0090(12) -0.0045(12)
C11 0.0201(14) 0.0333(16) 0.0280(15) -0.0011(13) 0.0079(12) -0.0005(12)
C12 0.0229(15) 0.0350(17) 0.0291(16) -0.0047(13) 0.0049(12) -0.0054(13)
C13 0.0284(16) 0.0296(16) 0.0375(17) -0.0043(13) 0.0119(13) -0.0077(13)
C14 0.0242(15) 0.0267(15) 0.0332(16) -0.0029(13) 0.0109(13) -0.0015(12)
C15 0.0283(15) 0.0244(15) 0.0361(17) -0.0009(13) 0.0108(13) -0.0026(12)
C17 0.0162(13) 0.0290(16) 0.0314(15) 0.0042(12) 0.0058(12) 0.0010(12)
C16 0.0292(16) 0.0247(15) 0.0359(17) 0.0033(13) 0.0097(13) -0.0018(13)
C18 0.0150(13) 0.0285(16) 0.0310(15) 0.0024(12) 0.0025(12) -0.0001(12)
C19 0.0198(14) 0.0288(16) 0.0318(16) 0.0043(13) 0.0043(12) 0.0019(12)
C21 0.0278(15) 0.0339(17) 0.0304(16) 0.0032(13) 0.0097(13) -0.0018(13)
C20 0.0294(16) 0.0327(17) 0.0321(16) 0.0028(13) 0.0114(13) -0.0037(13)
C22 0.0182(14) 0.0311(16) 0.0294(15) 0.0040(12) 0.0051(12) 0.0027(12)
C23 0.0193(14) 0.0307(16) 0.0260(15) 0.0015(12) 0.0048(12) 0.0029(12)
C24 0.0299(16) 0.0338(17) 0.0301(16) 0.0017(13) 0.0112(13) 0.0013(13)
C25 0.0310(16) 0.0272(16) 0.0364(17) -0.0007(14) 0.0115(14) 0.0001(13)
C26 0.0205(14) 0.0324(16) 0.0313(16) 0.0008(13) 0.0078(12) 0.0024(13)
C27 0.0227(14) 0.0337(17) 0.0302(15) -0.0008(13) 0.0067(12) 0.0030(13)
C28 0.0207(14) 0.0385(17) 0.0237(14) -0.0074(13) 0.0040(11) 0.0068(13)
C29 0.0291(16) 0.051(2) 0.0383(18) -0.0004(16) 0.0152(14) 0.0052(16)
C30 0.0309(17) 0.051(2) 0.0388(18) -0.0148(16) 0.0084(14) -0.0033(16)
C31 0.0275(16) 0.0430(19) 0.0290(16) -0.0010(14) 0.0072(13) -0.0114(14)
C32 0.0259(16) 0.049(2) 0.0432(19) -0.0034(16) 0.0105(14) 0.0051(15)

loop_
_atom_type_symbol
_atom_type_description
_atom_type_scat_dispersion_real
_atom_type_scat_dispersion_imag
_atom_type_scat_source
C C 0.0181 0.0091 'International Tables Vol C Tables 4.2.6.8 and 6.1.1.4'
H H 0.0000 0.0000 'International Tables Vol C Tables 4.2.6.8 and 6.1.1.4'
Si Si 0.2541 0.3302 'International Tables Vol C Tables 4.2.6.8 and 6.1.1.4'
S S 0.3331 0.5567 'International Tables Vol C Tables 4.2.6.8 and 6.1.1.4'

loop_
_geom_angle_atom_site_label_1
_geom_angle_atom_site_label_2
_geom_angle_atom_site_label_3
_geom_angle
C9 Si1 C18 105.00(12)
C9 Si1 C31 108.98(14)
C9 Si1 C32 113.26(14)
C18 Si1 C31 111.92(14)
C18 Si1 C32 109.07(14)
C31 Si1 C32 108.63(16)
C1 S1 C4 92.39(16)
S1 C1 H1A 124.0
S1 C1 C2 111.9(3)
H1A C1 C2 124.0
C5 S2 C8 92.83(15)
C1 C2 H2A 123.9
C1 C2 C3 112.2(3)
H2A C2 C3 123.9
C23 S3 C26 92.51(14)
C2 C3 H3A 123.0
C2 C3 C4 114.0(3)
H3A C3 C4 123.0
C27 S4 C30 92.15(16)
S1 C4 C3 109.4(2)
S1 C4 C5 120.5(2)
C3 C4 C5 130.0(3)
S2 C5 C4 119.1(2)
S2 C5 C6 109.8(2)
C4 C5 C6 131.0(3)
C5 C6 H6A 123.0
C5 C6 C7 114.0(3)
H6A C6 C7 123.0
C6 C7 H7A 123.2
C6 C7 C8 113.5(3)
H7A C7 C8 123.2
S2 C8 C7 109.8(2)
S2 C8 C11 121.4(2)
C7 C8 C11 128.8(3)
Si1 C9 C10 119.9(2)
Si1 C9 C14 122.0(2)
C10 C9 C14 118.1(3)
C9 C10 H10A 118.7
C9 C10 C11 122.7(3)
H10A C10 C11 118.7
C8 C11 C10 120.7(3)
C8 C11 C12 121.5(3)
C10 C11 C12 117.8(3)
C11 C12 H12A 119.5
C11 C12 C13 120.9(3)
H12A C12 C13 119.5
C12 C13 H13A 119.3
C12 C13 C14 121.3(3)
H13A C13 C14 119.3
C9 C14 C13 119.0(3)
C9 C14 C15 124.2(3)
C13 C14 C15 116.7(3)
C14 C15 H15A 114.8
C14 C15 C16 130.5(3)
H15A C15 C16 114.8
H17A C17 C18 118.7
H17A C17 C22 118.7
C18 C17 C22 122.6(3)
C15 C16 H16A 113.8
C15 C16 C19 132.3(3)
H16A C16 C19 113.8
Si1 C18 C17 121.5(2)
Si1 C18 C19 119.5(2)
C17 C18 C19 118.9(3)
C16 C19 C18 125.7(3)
C16 C19 C20 115.8(3)
C18 C19 C20 118.5(3)
H21A C21 C20 119.5
H21A C21 C22 119.5
C20 C21 C22 121.1(3)
C19 C20 C21 121.6(3)
C19 C20 H20A 119.2
C21 C20 H20A 119.2
C17 C22 C21 117.3(3)
C17 C22 C23 121.5(3)
C21 C22 C23 121.2(3)
S3 C23 C22 120.2(2)
S3 C23 C24 109.8(2)
C22 C23 C24 130.0(3)
C23 C24 H24A 123.0
C23 C24 C25 114.0(3)
H24A C24 C25 123.0
C24 C25 H25A 123.4
C24 C25 C26 113.2(3)
H25A C25 C26 123.4
S3 C26 C25 110.4(2)
S3 C26 C27 120.4(2)
C25 C26 C27 129.2(3)
S4 C27 C26 120.7(2)
S4 C27 C28 111.7(2)
C26 C27 C28 127.6(3)
C27 C28 H28A 125.3
C27 C28 C29 109.3(3)
H28A C28 C29 125.3
C28 C29 H29A 122.8
C28 C29 C30 114.4(3)
H29A C29 C30 122.8
S4 C30 C29 112.5(3)
S4 C30 H30A 123.8
C29 C30 H30A 123.8
Si1 C31 H31A 109.5
Si1 C31 H31B 109.5
Si1 C31 H31C 109.5
H31A C31 H31B 109.5
H31A C31 H31C 109.5
H31B C31 H31C 109.5
Si1 C32 H32A 109.5
Si1 C32 H32B 109.5
Si1 C32 H32C 109.5
H32A C32 H32B 109.5
H32A C32 H32C 109.5
H32B C32 H32C 109.5

loop_
_geom_bond_atom_site_label_1
_geom_bond_atom_site_label_2
_geom_bond_distance
Si1 C9 1.872(3)
Si1 C18 1.874(3)
Si1 C31 1.865(3)
Si1 C32 1.860(3)
S1 C1 1.708(4)
S1 C4 1.724(3)
C1 H1A 0.950
C1 C2 1.346(5)
S2 C5 1.734(3)
S2 C8 1.730(3)
C2 H2A 0.950
C2 C3 1.411(5)
S3 C23 1.735(3)
S3 C26 1.723(3)
C3 H3A 0.950
C3 C4 1.368(5)
S4 C27 1.722(3)
S4 C30 1.698(4)
C4 C5 1.445(4)
C5 C6 1.363(4)
C6 H6A 0.950
C6 C7 1.406(5)
C7 H7A 0.950
C7 C8 1.373(4)
C8 C11 1.467(4)
C9 C10 1.402(4)
C9 C14 1.404(4)
C10 H10A 0.950
C10 C11 1.396(4)
C11 C12 1.393(4)
C12 H12A 0.950
C12 C13 1.371(4)
C13 H13A 0.950
C13 C14 1.406(4)
C14 C15 1.470(4)
C15 H15A 0.950
C15 C16 1.343(4)
C17 H17A 0.950
C17 C18 1.391(4)
C17 C22 1.406(4)
C16 H16A 0.950
C16 C19 1.475(4)
C18 C19 1.413(4)
C19 C20 1.401(4)
C21 H21A 0.950
C21 C20 1.377(4)
C21 C22 1.397(4)
C20 H20A 0.950
C22 C23 1.469(4)
C23 C24 1.359(4)
C24 H24A 0.950
C24 C25 1.408(4)
C25 H25A 0.950
C25 C26 1.364(4)
C26 C27 1.456(4)
C27 C28 1.417(4)
C28 H28A 0.950
C28 C29 1.435(4)
C29 H29A 0.950
C29 C30 1.349(5)
C30 H30A 0.950
C31 H31A 0.980
C31 H31B 0.980
C31 H31C 0.980
C32 H32A 0.980
C32 H32B 0.980
C32 H32C 0.980

loop_
_geom_torsion_atom_site_label_1
_geom_torsion_atom_site_label_2
_geom_torsion_atom_site_label_3
_geom_torsion_atom_site_label_4
_geom_torsion
C4 S1 C1 C2 0.5(3)
S1 C1 C2 C3 -0.1(4)
C1 C2 C3 C4 -0.5(4)
C2 C3 C4 S1 0.9(4)
C2 C3 C4 C5 -176.4(3)
C1 S1 C4 C3 -0.8(3)
C1 S1 C4 C5 176.8(3)
S1 C4 C5 S2 -150.59(19)
S1 C4 C5 C6 25.9(5)
C3 C4 C5 S2 26.5(5)
C3 C4 C5 C6 -157.0(4)
C8 S2 C5 C4 177.0(2)
C8 S2 C5 C6 -0.2(2)
S2 C5 C6 C7 0.3(4)
C4 C5 C6 C7 -176.5(3)
C5 C6 C7 C8 -0.2(4)
C6 C7 C8 S2 0.1(4)
C6 C7 C8 C11 -179.0(3)
C5 S2 C8 C7 0.1(2)
C5 S2 C8 C11 179.2(3)
C18 Si1 C9 C10 121.3(2)
C18 Si1 C9 C14 -58.1(3)
C31 Si1 C9 C10 1.3(3)
C31 Si1 C9 C14 -178.2(2)
C32 Si1 C9 C10 -119.8(3)
C32 Si1 C9 C14 60.8(3)
Si1 C9 C10 C11 179.6(2)
C14 C9 C10 C11 -1.0(4)
C9 C10 C11 C8 179.0(3)
C9 C10 C11 C12 -2.2(4)
S2 C8 C11 C10 16.7(4)
S2 C8 C11 C12 -162.1(2)
C7 C8 C11 C10 -164.3(3)
C7 C8 C11 C12 16.9(5)
C8 C11 C12 C13 -178.8(3)
C10 C11 C12 C13 2.4(4)
C11 C12 C13 C14 0.7(5)
Si1 C9 C14 C13 -176.6(2)
Si1 C9 C14 C15 6.2(4)
C10 C9 C14 C13 4.0(4)
C10 C9 C14 C15 -173.3(3)
C12 C13 C14 C9 -3.9(5)
C12 C13 C14 C15 173.5(3)
C9 C14 C15 C16 35.2(5)
C13 C14 C15 C16 -142.1(3)
C14 C15 C16 C19 0.0(6)
C22 C17 C18 Si1 -176.3(2)
C22 C17 C18 C19 0.8(4)
C9 Si1 C18 C17 -128.9(2)
C9 Si1 C18 C19 54.0(2)
C31 Si1 C18 C17 -10.8(3)
C31 Si1 C18 C19 172.1(2)
C32 Si1 C18 C17 109.4(2)
C32 Si1 C18 C19 -67.7(3)
Si1 C18 C19 C16 -1.1(4)
Si1 C18 C19 C20 176.3(2)
C17 C18 C19 C16 -178.3(3)
C17 C18 C19 C20 -0.8(4)
C15 C16 C19 C18 -38.4(5)
C15 C16 C19 C20 144.0(3)
C22 C21 C20 C19 -1.9(5)
C16 C19 C20 C21 179.1(3)
C18 C19 C20 C21 1.4(4)
C20 C21 C22 C17 1.8(4)
C20 C21 C22 C23 -176.6(3)
C18 C17 C22 C21 -1.3(4)
C18 C17 C22 C23 177.2(3)
C17 C22 C23 S3 -168.9(2)
C17 C22 C23 C24 11.1(5)
C21 C22 C23 S3 9.5(4)
C21 C22 C23 C24 -170.5(3)
C26 S3 C23 C22 -178.8(2)
C26 S3 C23 C24 1.2(2)
S3 C23 C24 C25 -0.9(3)
C22 C23 C24 C25 179.2(3)
C23 C24 C25 C26 -0.1(4)
C24 C25 C26 S3 1.0(3)
C24 C25 C26 C27 -177.5(3)
C23 S3 C26 C25 -1.2(2)
C23 S3 C26 C27 177.4(2)
S3 C26 C27 S4 171.58(16)
S3 C26 C27 C28 -10.4(4)
C25 C26 C27 S4 -10.1(4)
C25 C26 C27 C28 168.0(3)
C30 S4 C27 C26 178.2(3)
C30 S4 C27 C28 -0.1(2)
S4 C27 C28 C29 -0.2(3)
C26 C27 C28 C29 -178.4(3)
C27 C28 C29 C30 0.6(4)
C28 C29 C30 S4 -0.7(4)
C27 S4 C30 C29 0.4(3)
